data_4519513
loop_
_publ_author_name
'Aaron Gabriel Numez Avila'
'Thierry Maris'
'James D. Wuest'

_publ_contact_author_id_orcid 0000-0001-9731-4046
_publ_section_title
;
 A Workplan for Using Heteroseeded Crystallizations to Produce New
 Polymorphs, as Illustrated by a Study of Cinnamic Acids
;
_journal_name_full 'Crystal Growth & Design'
_journal_page_first 6370
_journal_page_last 6381
_journal_paper_doi 10.1021/acs.cgd.5c00774
_journal_volume 25
_journal_year 2025
_chemical_formula_moiety 'C9 H7 I O2'
_chemical_formula_sum 'C9 H7 I O2'
_chemical_formula_weight 274.05
_chemical_name_common '4-Iodo-trans-cinnamic acid'
_chemical_name_systematic '3-(4-iodophenyl)prop-2-enoic acid'
_space_group_crystal_system triclinic
_space_group_IT_number 2
_space_group_name_Hall '-P 1'
_space_group_name_H-M_alt 'P -1'
_atom_sites_solution_hydrogens geom
_atom_sites_solution_primary dual
_audit_contact_author_email thierry.maris@umontreal.ca
_audit_contact_author_name 'Thierry Maris'
_audit_contact_author_phone '+1 514 340 4711 2579'
_cell_angle_alpha 83.820(2)
_cell_angle_beta 87.960(2)
_cell_angle_gamma 86.382(2)
_cell_formula_units_Z 4
_cell_length_a 4.0202(1)
_cell_length_b 7.6998(3)
_cell_length_c 28.8401(12)
_cell_measurement_reflns_used 4846
_cell_measurement_temperature 150
_cell_measurement_theta_max 54.895
_cell_measurement_theta_min 2.683
_cell_volume 885.41(6)
_computing_cell_refinement
;
SAINT (2020) V8.40B; Integration Software for Single Crystal Data.
Bruker AXS Inc., Madison, WI 53719-1173.
;
_computing_data_collection
;
APEX 4 (2022) Bruker AXS Inc., Madison, WI 53719-1173.
;
_computing_data_reduction
;
SAINT (2020) V8.40B; Integration Software for Single Crystal Data.
Bruker AXS Inc., Madison, WI 53719-1173.
;
_computing_molecular_graphics 'Olex2 1.3 (Dolomanov et al., 2009)'
_computing_publication_material 'Olex2 1.3 (Dolomanov et al., 2009)'
_computing_structure_refinement 'XL  (Sheldrick, 2008)'
_computing_structure_solution 'XT  (Sheldrick, 2015)'
_diffrn_ambient_temperature 150
_diffrn_detector 'CMOS Area detector'
_diffrn_detector_area_resol_mean 10.42
_diffrn_detector_type 'Bruker CMOS Photon III '
_diffrn_measured_fraction_theta_full 0.300
_diffrn_measured_fraction_theta_max 0.302
_diffrn_measurement_device 'k-geometry diffractometer'
_diffrn_measurement_device_type 'Bruker Venture Metaljet'
_diffrn_measurement_method '\w and \f scans'
_diffrn_radiation_collimation 'Focusing mirrors'
_diffrn_radiation_monochromator 'Helios MX Mirror Optics'
_diffrn_radiation_probe x-ray
_diffrn_radiation_type 'Ga K\a'
_diffrn_radiation_wavelength 1.34139
_diffrn_reflns_av_unetI/netI 0.0237
_diffrn_reflns_limit_h_max 4
_diffrn_reflns_limit_h_min -4
_diffrn_reflns_limit_k_max 9
_diffrn_reflns_limit_k_min -9
_diffrn_reflns_limit_l_max 0
_diffrn_reflns_limit_l_min -35
_diffrn_reflns_number 3328
_diffrn_reflns_theta_full 53.594
_diffrn_reflns_theta_max 54.938
_diffrn_reflns_theta_min 2.683
_diffrn_source 'Metal Jet'
_diffrn_source_current 2.86
_diffrn_source_power 0.1993706
_diffrn_source_target Ga
_diffrn_source_type 'Gallium Liquid Metal Jet Source'
_diffrn_source_voltage 69.71
_exptl_absorpt_coefficient_mu 19.273
_exptl_absorpt_correction_T_max 0.1122
_exptl_absorpt_correction_T_min 0.026
_exptl_absorpt_correction_type multi-scan
_exptl_absorpt_process_details
;
 TWINABS-2012/1 (Bruker,2012) was used for absorption correction.

Final HKLF 4 output contains 53132 reflections, Rint = 0.0654
 (38903 with I > 3sig(I), Rint = 0.0615)
;
_exptl_crystal_colour 'clear light colourless'
_exptl_crystal_colour_lustre clear
_exptl_crystal_colour_modifier light
_exptl_crystal_colour_primary colourless
_exptl_crystal_density_diffrn 2.056
_exptl_crystal_description plate
_exptl_crystal_F_000 520
_exptl_crystal_recrystallization_method 'crystallised from THF/MeOH'
_exptl_crystal_size_max 0.11
_exptl_crystal_size_mid 0.05
_exptl_crystal_size_min 0.03
_refine_diff_density_max 0.842
_refine_diff_density_min -0.511
_refine_diff_density_rms 0.109
_refine_ls_extinction_coef .
_refine_ls_extinction_method none
_refine_ls_goodness_of_fit_ref 1.049
_refine_ls_hydrogen_treatment constr
_refine_ls_matrix_type full
_refine_ls_number_parameters 218
_refine_ls_number_reflns 3328
_refine_ls_number_restraints 0
_refine_ls_restrained_S_all 1.049
_refine_ls_R_factor_all 0.0406
_refine_ls_R_factor_gt 0.0338
_refine_ls_shift/su_max 0.001
_refine_ls_shift/su_mean 0.000
_refine_ls_structure_factor_coef Fsqd
_refine_ls_weighting_details 'w=1/[\s^2^(Fo^2^)+(0.0397P)^2^+1.7731P] where P=(Fo^2^+2Fc^2^)/3'
_refine_ls_weighting_scheme calc
_refine_ls_wR_factor_gt 0.0842
_refine_ls_wR_factor_ref 0.0896
_reflns_Friedel_coverage 0.000
_reflns_Friedel_fraction_full .
_reflns_Friedel_fraction_max .
_reflns_number_gt 2934
_reflns_number_total 3328
_reflns_threshold_expression 'I > 2\s(I)'
_cod_data_source_file 05-4ICA-jw26046-P-1-Z4.cif
_cod_data_source_block jw26046
_cod_database_code 4519513

loop_
_space_group_symop_id
_space_group_symop_operation_xyz
1 'x, y, z'
2 '-x, -y, -z'

loop_
_atom_site_label
_atom_site_type_symbol
_atom_site_fract_x
_atom_site_fract_y
_atom_site_fract_z
_atom_site_U_iso_or_equiv
_atom_site_adp_type
_atom_site_occupancy
_atom_site_site_symmetry_order
_atom_site_calc_flag
_atom_site_refinement_flags_posn
_atom_site_refinement_flags_adp
_atom_site_refinement_flags_occupancy
_atom_site_disorder_assembly
_atom_site_disorder_group
I1A I 0.47791(19) 0.44014(9) 0.70798(2) 0.0507(3) Uani 1 1 d . . . . .
O1A O 1.285(3) 1.4248(10) 0.5520(3) 0.064(2) Uani 1 1 d . . . . .
H1A H 1.366478 1.510638 0.536019 0.096 Uiso 1 1 calc R U . . .
C1A C 1.346(3) 1.2856(14) 0.5309(4) 0.048(3) Uani 1 1 d . . . . .
O2A O 1.498(2) 1.2870(10) 0.4927(3) 0.056(2) Uani 1 1 d . . . . .
C2A C 1.223(3) 1.1229(14) 0.5538(4) 0.047(3) Uani 1 1 d . . . . .
H2A H 1.252671 1.020671 0.538054 0.057 Uiso 1 1 calc R U . . .
C3A C 1.070(3) 1.1103(14) 0.5959(4) 0.047(3) Uani 1 1 d . . . . .
H3A H 1.046597 1.213965 0.611148 0.057 Uiso 1 1 calc R U . . .
C4A C 0.935(3) 0.9536(14) 0.6209(4) 0.045(2) Uani 1 1 d . . . . .
C5A C 0.809(3) 0.9596(14) 0.6662(4) 0.046(3) Uani 1 1 d . . . . .
H5A H 0.811822 1.065573 0.680253 0.056 Uiso 1 1 calc R U . . .
C6A C 0.678(3) 0.8148(14) 0.6915(4) 0.049(3) Uani 1 1 d . . . . .
H6A H 0.594914 0.821119 0.722571 0.059 Uiso 1 1 calc R U . . .
C7A C 0.672(3) 0.6606(13) 0.6708(4) 0.043(2) Uani 1 1 d . . . . .
C8A C 0.792(3) 0.6517(14) 0.6254(4) 0.047(2) Uani 1 1 d . . . . .
H8A H 0.784017 0.546450 0.611197 0.056 Uiso 1 1 calc R U . . .
C9A C 0.924(3) 0.7961(14) 0.6012(4) 0.049(3) Uani 1 1 d . . . . .
H9A H 1.009667 0.788640 0.570348 0.059 Uiso 1 1 calc R U . . .
I1B I -0.00568(18) 1.11008(9) 0.79293(2) 0.0493(3) Uani 1 1 d . . . . .
O1B O 0.780(2) 0.0884(10) 0.9502(3) 0.060(2) Uani 1 1 d . . . . .
H1B H 0.853705 -0.002476 0.966251 0.091 Uiso 1 1 calc R U . . .
C1B C 0.853(3) 0.2248(14) 0.9695(4) 0.048(3) Uani 1 1 d . . . . .
O2B O 1.011(2) 0.2152(10) 1.0062(3) 0.054(2) Uani 1 1 d . . . . .
C2B C 0.741(3) 0.3958(14) 0.9464(4) 0.047(3) Uani 1 1 d . . . . .
H2B H 0.781990 0.497667 0.960666 0.056 Uiso 1 1 calc R U . . .
C3B C 0.582(3) 0.4144(14) 0.9062(4) 0.048(3) Uani 1 1 d . . . . .
H3B H 0.548047 0.309965 0.892734 0.057 Uiso 1 1 calc R U . . .
C4B C 0.454(3) 0.5786(13) 0.8805(3) 0.043(2) Uani 1 1 d . . . . .
C5B C 0.306(3) 0.5733(14) 0.8378(4) 0.050(3) Uani 1 1 d . . . . .
H5B H 0.291319 0.463711 0.825959 0.059 Uiso 1 1 calc R U . . .
C6B C 0.180(3) 0.7243(14) 0.8123(4) 0.049(3) Uani 1 1 d . . . . .
H6B H 0.083216 0.719127 0.782944 0.059 Uiso 1 1 calc R U . . .
C7B C 0.196(3) 0.8821(14) 0.8304(4) 0.043(2) Uani 1 1 d . . . . .
C8B C 0.338(3) 0.8914(13) 0.8728(4) 0.044(2) Uani 1 1 d . . . . .
H8B H 0.345228 1.000907 0.885011 0.053 Uiso 1 1 calc R U . . .
C9B C 0.468(3) 0.7410(14) 0.8973(4) 0.047(2) Uani 1 1 d . . . . .
H9B H 0.570256 0.747896 0.926262 0.056 Uiso 1 1 calc R U . . .

loop_
_atom_site_aniso_label
_atom_site_aniso_U_11
_atom_site_aniso_U_22
_atom_site_aniso_U_33
_atom_site_aniso_U_23
_atom_site_aniso_U_13
_atom_site_aniso_U_12
I1A 0.0458(4) 0.0461(4) 0.0581(5) 0.0056(3) -0.0018(3) -0.0043(3)
O1A 0.090(7) 0.042(4) 0.059(5) -0.004(4) 0.015(5) -0.010(4)
C1A 0.057(7) 0.042(5) 0.043(6) -0.003(4) -0.002(5) -0.003(5)
O2A 0.077(6) 0.047(4) 0.045(4) -0.002(3) 0.008(4) -0.009(4)
C2A 0.057(7) 0.039(5) 0.046(6) -0.005(4) -0.007(5) -0.003(5)
C3A 0.057(7) 0.040(5) 0.044(6) -0.002(4) -0.004(5) -0.001(5)
C4A 0.046(6) 0.041(5) 0.046(5) 0.000(4) -0.009(5) 0.000(5)
C5A 0.054(7) 0.041(5) 0.043(5) -0.006(4) -0.002(5) -0.001(5)
C6A 0.052(7) 0.050(6) 0.043(5) -0.001(5) -0.001(5) -0.001(5)
C7A 0.039(6) 0.039(5) 0.048(6) 0.006(4) -0.004(5) -0.002(4)
C8A 0.049(7) 0.039(5) 0.053(6) -0.006(5) -0.002(5) -0.005(5)
C9A 0.052(7) 0.045(6) 0.050(6) -0.006(5) 0.000(5) -0.003(5)
I1B 0.0455(4) 0.0449(4) 0.0558(4) 0.0052(3) -0.0076(3) -0.0035(3)
O1B 0.086(7) 0.038(4) 0.058(5) -0.003(3) -0.022(5) 0.001(4)
C1B 0.056(7) 0.045(6) 0.042(6) 0.000(4) -0.002(5) -0.002(5)
O2B 0.074(6) 0.045(4) 0.044(4) 0.000(3) -0.014(4) -0.003(4)
C2B 0.058(7) 0.037(5) 0.046(6) -0.003(4) 0.000(5) -0.002(5)
C3B 0.057(7) 0.037(5) 0.048(6) -0.001(4) -0.002(5) -0.005(5)
C4B 0.046(7) 0.042(5) 0.039(5) -0.001(4) -0.002(5) -0.003(5)
C5B 0.057(7) 0.042(6) 0.050(6) -0.004(5) -0.009(5) -0.005(5)
C6B 0.055(7) 0.046(6) 0.046(6) 0.001(5) -0.011(5) -0.006(5)
C7B 0.038(6) 0.043(5) 0.046(5) 0.005(4) -0.004(4) -0.004(4)
C8B 0.047(6) 0.038(5) 0.047(6) -0.002(4) -0.003(5) -0.001(5)
C9B 0.048(6) 0.044(6) 0.050(6) -0.009(5) -0.009(5) -0.001(5)

loop_
_atom_type_symbol
_atom_type_description
_atom_type_scat_dispersion_real
_atom_type_scat_dispersion_imag
_atom_type_scat_source
C C 0.0137 0.0067 'International Tables Vol C Tables 4.2.6.8 and 6.1.1.4'
H H 0.0000 0.0000 'International Tables Vol C Tables 4.2.6.8 and 6.1.1.4'
O O 0.0389 0.0241 'International Tables Vol C Tables 4.2.6.8 and 6.1.1.4'
I I 0.0030 5.4350 'International Tables Vol C Tables 4.2.6.8 and 6.1.1.4'

loop_
_geom_angle_atom_site_label_1
_geom_angle_atom_site_label_2
_geom_angle_atom_site_label_3
_geom_angle
_geom_angle_site_symmetry_1
_geom_angle_site_symmetry_3
C1A O1A H1A 109.5 . .
O1A C1A C2A 116.9(10) . .
O2A C1A O1A 122.8(10) . .
O2A C1A C2A 120.3(10) . .
C1A C2A H2A 118.3 . .
C3A C2A C1A 123.4(10) . .
C3A C2A H2A 118.3 . .
C2A C3A H3A 116.6 . .
C2A C3A C4A 126.8(10) . .
C4A C3A H3A 116.6 . .
C5A C4A C3A 119.3(10) . .
C5A C4A C9A 117.6(10) . .
C9A C4A C3A 123.1(10) . .
C4A C5A H5A 119.2 . .
C6A C5A C4A 121.7(10) . .
C6A C5A H5A 119.2 . .
C5A C6A H6A 120.5 . .
C5A C6A C7A 119.0(10) . .
C7A C6A H6A 120.5 . .
C6A C7A I1A 120.0(8) . .
C6A C7A C8A 120.5(10) . .
C8A C7A I1A 119.5(8) . .
C7A C8A H8A 120.2 . .
C9A C8A C7A 119.5(10) . .
C9A C8A H8A 120.2 . .
C4A C9A H9A 119.2 . .
C8A C9A C4A 121.7(11) . .
C8A C9A H9A 119.2 . .
C1B O1B H1B 109.5 . .
O1B C1B C2B 117.0(10) . .
O2B C1B O1B 123.0(10) . .
O2B C1B C2B 120.0(10) . .
C1B C2B H2B 118.7 . .
C3B C2B C1B 122.6(10) . .
C3B C2B H2B 118.7 . .
C2B C3B H3B 116.4 . .
C2B C3B C4B 127.2(10) . .
C4B C3B H3B 116.4 . .
C5B C4B C3B 119.1(10) . .
C5B C4B C9B 118.0(10) . .
C9B C4B C3B 122.9(10) . .
C4B C5B H5B 119.3 . .
C6B C5B C4B 121.4(10) . .
C6B C5B H5B 119.3 . .
C5B C6B H6B 120.6 . .
C7B C6B C5B 118.8(10) . .
C7B C6B H6B 120.6 . .
C6B C7B I1B 119.1(8) . .
C6B C7B C8B 121.2(10) . .
C8B C7B I1B 119.7(8) . .
C7B C8B H8B 120.3 . .
C9B C8B C7B 119.4(10) . .
C9B C8B H8B 120.3 . .
C4B C9B H9B 119.4 . .
C8B C9B C4B 121.2(10) . .
C8B C9B H9B 119.4 . .

loop_
_geom_bond_atom_site_label_1
_geom_bond_atom_site_label_2
_geom_bond_distance
_geom_bond_site_symmetry_2
I1A C7A 2.086(10) .
O1A H1A 0.8400 .
O1A C1A 1.294(14) .
C1A O2A 1.240(13) .
C1A C2A 1.459(15) .
C2A H2A 0.9500 .
C2A C3A 1.338(15) .
C3A H3A 0.9500 .
C3A C4A 1.462(15) .
C4A C5A 1.391(15) .
C4A C9A 1.397(15) .
C5A H5A 0.9500 .
C5A C6A 1.385(16) .
C6A H6A 0.9500 .
C6A C7A 1.387(15) .
C7A C8A 1.388(15) .
C8A H8A 0.9500 .
C8A C9A 1.372(16) .
C9A H9A 0.9500 .
I1B C7B 2.093(10) .
O1B H1B 0.8400 .
O1B C1B 1.294(14) .
C1B O2B 1.247(13) .
C1B C2B 1.463(15) .
C2B H2B 0.9500 .
C2B C3B 1.332(15) .
C3B H3B 0.9500 .
C3B C4B 1.468(14) .
C4B C5B 1.392(15) .
C4B C9B 1.394(15) .
C5B H5B 0.9500 .
C5B C6B 1.385(15) .
C6B H6B 0.9500 .
C6B C7B 1.378(15) .
C7B C8B 1.379(15) .
C8B H8B 0.9500 .
C8B C9B 1.375(15) .
C9B H9B 0.9500 .

loop_
_geom_hbond_atom_site_label_D
_geom_hbond_atom_site_label_H
_geom_hbond_atom_site_label_A
_geom_hbond_distance_DH
_geom_hbond_distance_HA
_geom_hbond_distance_DA
_geom_hbond_angle_DHA
_geom_hbond_site_symmetry_A
_geom_hbond_publ_flag
O1A H1A O2A 0.84 1.79 2.624(11) 171.6 2_886 yes
O1B H1B O2B 0.84 1.80 2.635(11) 171.3 2_757 yes

loop_
_geom_torsion_atom_site_label_1
_geom_torsion_atom_site_label_2
_geom_torsion_atom_site_label_3
_geom_torsion_atom_site_label_4
_geom_torsion
_geom_torsion_site_symmetry_1
_geom_torsion_site_symmetry_2
_geom_torsion_site_symmetry_3
_geom_torsion_site_symmetry_4
I1A C7A C8A C9A -179.1(9) . . . .
O1A C1A C2A C3A -3.8(18) . . . .
C1A C2A C3A C4A 179.0(11) . . . .
O2A C1A C2A C3A 177.0(12) . . . .
C2A C3A C4A C5A 174.5(12) . . . .
C2A C3A C4A C9A -6(2) . . . .
C3A C4A C5A C6A -179.8(11) . . . .
C3A C4A C9A C8A -179.3(11) . . . .
C4A C5A C6A C7A -0.5(18) . . . .
C5A C4A C9A C8A 0.3(18) . . . .
C5A C6A C7A I1A 179.9(9) . . . .
C5A C6A C7A C8A -0.2(17) . . . .
C6A C7A C8A C9A 1.0(17) . . . .
C7A C8A C9A C4A -1.1(18) . . . .
C9A C4A C5A C6A 0.5(17) . . . .
I1B C7B C8B C9B 179.6(9) . . . .
O1B C1B C2B C3B -3.0(19) . . . .
C1B C2B C3B C4B 179.0(12) . . . .
O2B C1B C2B C3B 177.4(12) . . . .
C2B C3B C4B C5B 177.4(12) . . . .
C2B C3B C4B C9B -4(2) . . . .
C3B C4B C5B C6B 179.6(12) . . . .
C3B C4B C9B C8B -178.2(11) . . . .
C4B C5B C6B C7B -1.3(19) . . . .
C5B C4B C9B C8B 0.6(18) . . . .
C5B C6B C7B I1B -178.3(9) . . . .
C5B C6B C7B C8B 0.5(18) . . . .
C6B C7B C8B C9B 0.8(18) . . . .
C7B C8B C9B C4B -1.3(18) . . . .
C9B C4B C5B C6B 0.8(18) . . . .

loop_
_twin_individual_id
_twin_individual_mass_fraction_refined
1 0.504(3)
2 0.496(3)

_cod_database_fobs_code 4519513
